data_2202992
loop_
_publ_author_name
'Khan, Muhammad S.'
'Al-Saadi, Rahma K. M.'
'Male, Louise'
'Raithby, Paul R.'
'Bjernemose, Jens'

_publ_section_title <i>trans</i>-Bis(carbazol-3-ylethynyl)bis(tri-<i>n</i>-butylphosphine)platinum(II)
_journal_issue 9
_journal_name_full 'Acta Crystallographica Section E'
_journal_page_first m774
_journal_page_last m776
_journal_paper_doi 10.1107/S1600536803017872
_journal_volume 59
_journal_year 2003
_chemical_formula_iupac '[Pt (C12 H27 P)2 (C14 H8 N)2]'
_chemical_formula_moiety 'C52 H70 N2 P2 Pt'
_chemical_formula_sum 'C52 H70 N2 P2 Pt'
_chemical_formula_weight 980.13
_space_group_IT_number 14
_symmetry_cell_setting monoclinic
_symmetry_space_group_name_Hall '-P 2yab'
_symmetry_space_group_name_H-M 'P 1 21/a 1'
_audit_creation_method 'WinGX routine CIF_UPDATE'
_cell_angle_alpha 90
_cell_angle_beta 104.2380(10)
_cell_angle_gamma 90
_cell_formula_units_Z 2
_cell_length_a 9.28600(10)
_cell_length_b 19.4330(3)
_cell_length_c 13.6980(2)
_cell_measurement_reflns_used 25483
_cell_measurement_temperature 150(2)
_cell_measurement_theta_max 27.48
_cell_measurement_theta_min 2.91
_cell_volume 2395.94(6)
_computing_cell_refinement 'HKL SCALEPACK (Otwinowski & Minor, 1997)'
_computing_data_collection 'COLLECT (Nonius, 1997)'
_computing_data_reduction 'HKL DENZO (Otwinowski & Minor, 1997) and SCALEPACK'
_computing_molecular_graphics
;
ORTEP-3 for Windows (Farrugia, 1997), X-SEED (Barbour, 1999) and
POV-Ray for Windows (Cason, 1999)
;
_computing_publication_material 'WinGX publication routines (Farrugia, 1999)'
_computing_structure_refinement 'SHELXL97 (Sheldrick, 1997)'
_computing_structure_solution 'SHELXS97 (Sheldrick, 1997)'
_diffrn_measured_fraction_theta_full 0.996
_diffrn_measured_fraction_theta_max 0.996
_diffrn_measurement_device_type 'Bruker--Nonius KappaCCD'
_diffrn_measurement_method '\f and \w'
_diffrn_radiation_type MoK\a
_diffrn_radiation_wavelength 0.71073
_diffrn_reflns_av_R_equivalents 0.0695
_diffrn_reflns_limit_h_max 11
_diffrn_reflns_limit_h_min -11
_diffrn_reflns_limit_k_max 23
_diffrn_reflns_limit_k_min -23
_diffrn_reflns_limit_l_max 16
_diffrn_reflns_limit_l_min -16
_diffrn_reflns_number 35095
_diffrn_reflns_theta_full 25.03
_diffrn_reflns_theta_max 25.03
_diffrn_reflns_theta_min 3.88
_diffrn_standards_number 0
_exptl_absorpt_coefficient_mu 3.03
_exptl_absorpt_correction_T_max 0.683
_exptl_absorpt_correction_T_min 0.538
_exptl_absorpt_correction_type multi-scan
_exptl_absorpt_process_details '(SORTAV; Blessing, 1995)'
_exptl_crystal_colour white
_exptl_crystal_density_diffrn 1.359
_exptl_crystal_density_method 'not measured'
_exptl_crystal_description block
_exptl_crystal_F_000 1008
_exptl_crystal_size_max 0.33
_exptl_crystal_size_mid 0.25
_exptl_crystal_size_min 0.13
_refine_diff_density_max 0.695
_refine_diff_density_min -1.323
_refine_ls_extinction_coef 0.0016(3)
_refine_ls_extinction_expression Fc^*^=kFc[1+0.001xFc^2^\l^3^/sin(2\q)]^-1/4^
_refine_ls_extinction_method SHELXL97
_refine_ls_goodness_of_fit_ref 1.034
_refine_ls_hydrogen_treatment constr
_refine_ls_matrix_type full
_refine_ls_number_parameters 260
_refine_ls_number_reflns 4221
_refine_ls_number_restraints 0
_refine_ls_restrained_S_all 1.034
_refine_ls_R_factor_gt 0.0243
_refine_ls_shift/su_max 0
_refine_ls_structure_factor_coef Fsqd
_refine_ls_weighting_details 'calc  w= 1/[\s^2^(Fo^2^)+(0.0312P)^2^+0.9277P] where P = (Fo^2^+2Fc^2^)/3'
_refine_ls_weighting_scheme calc
_refine_ls_wR_factor_ref 0.0615
_reflns_number_gt 3270
_reflns_number_total 4221
_reflns_threshold_expression I>2\s(I)
_cod_data_source_file ww6109.cif
_cod_data_source_block I
_cod_original_sg_symbol_H-M 'P 21/a'
_cod_database_code 2202992
_cod_database_fobs_code 2202992

loop_
_symmetry_equiv_pos_as_xyz
'x, y, z'
'-x+1/2, y+1/2, -z'
'-x, -y, -z'
'x-1/2, -y-1/2, z'

loop_
_atom_site_label
_atom_site_fract_x
_atom_site_fract_y
_atom_site_fract_z
_atom_site_U_iso_or_equiv
_atom_site_adp_type
_atom_site_calc_flag
_atom_site_refinement_flags
_atom_site_occupancy
_atom_site_disorder_assembly
_atom_site_disorder_group
_atom_site_type_symbol
C1 -0.9298(4) 0.1955(2) -0.5822(3) 0.0479(10) Uani d . 1 . . C
H1 -1.0071 0.2058 -0.64 0.057 Uiso calc R 1 . . H
C2 -0.9142(4) 0.23525(19) -0.4978(3) 0.0439(10) Uani d . 1 . . C
H2 -0.9795 0.2726 -0.4961 0.053 Uiso calc R 1 . . H
C3 -0.7997(4) 0.21912(16) -0.4149(2) 0.0319(8) Uani d . 1 . . C
C4 -0.7016(3) 0.16412(15) -0.4165(2) 0.0277(7) Uani d . 1 . . C
C5 -0.7203(4) 0.12433(18) -0.5033(2) 0.0371(8) Uani d . 1 . . C
H5 -0.6552 0.087 -0.5059 0.044 Uiso calc R 1 . . H
C6 -0.8352(4) 0.1400(2) -0.5858(3) 0.0449(9) Uani d . 1 . . C
H6 -0.8498 0.113 -0.6452 0.054 Uiso calc R 1 . . H
C7 -0.6357(3) 0.21772(15) -0.2628(2) 0.0264(7) Uani d . 1 . . C
C8 -0.5550(4) 0.23210(15) -0.1652(2) 0.0298(8) Uani d . 1 . . C
H8 -0.5814 0.2693 -0.1281 0.036 Uiso calc R 1 . . H
C9 -0.4354(4) 0.19049(15) -0.1244(2) 0.0291(7) Uani d . 1 . . C
H9 -0.3792 0.1997 -0.0578 0.035 Uiso calc R 1 . . H
C10 -0.3925(3) 0.13462(15) -0.1770(2) 0.0260(7) Uani d . 1 . . C
C11 -0.4738(3) 0.12194(15) -0.2752(2) 0.0240(7) Uani d . 1 . . C
H11 -0.4462 0.0852 -0.3125 0.029 Uiso calc R 1 . . H
C12 -0.5956(3) 0.16302(15) -0.3189(2) 0.0247(7) Uani d . 1 . . C
C13 -0.2679(4) 0.09229(16) -0.1272(2) 0.0268(7) Uani d . 1 . . C
C14 -0.1660(4) 0.05812(16) -0.0815(2) 0.0281(7) Uani d . 1 . . C
C15 0.3196(3) 0.07956(16) -0.0225(2) 0.0304(7) Uani d . 1 . . C
H15A 0.3695 0.0518 0.0368 0.036 Uiso calc R 1 . . H
H15B 0.3913 0.0861 -0.0645 0.036 Uiso calc R 1 . . H
C16 0.2821(4) 0.15066(16) 0.0146(2) 0.0349(8) Uani d . 1 . . C
H16A 0.3763 0.1759 0.0412 0.042 Uiso calc R 1 . . H
H16B 0.2242 0.1768 -0.0441 0.042 Uiso calc R 1 . . H
C17 0.1956(4) 0.15002(19) 0.0951(3) 0.0428(9) Uani d . 1 . . C
H17A 0.0915 0.1367 0.0639 0.051 Uiso calc R 1 . . H
H17B 0.2386 0.1147 0.146 0.051 Uiso calc R 1 . . H
C18 0.1964(6) 0.2188(2) 0.1472(3) 0.0672(14) Uani d . 1 . . C
H18A 0.139 0.2152 0.1982 0.101 Uiso calc R 1 . . H
H18B 0.1518 0.2538 0.0975 0.101 Uiso calc R 1 . . H
H18C 0.299 0.2318 0.1797 0.101 Uiso calc R 1 . . H
C19 0.2441(4) -0.04446(15) -0.1407(2) 0.0278(7) Uani d . 1 . . C
H19A 0.3005 -0.0706 -0.0815 0.033 Uiso calc R 1 . . H
H19B 0.1625 -0.0745 -0.1774 0.033 Uiso calc R 1 . . H
C20 0.3479(4) -0.03028(19) -0.2099(2) 0.0319(7) Uani d . 1 . . C
H20A 0.2944 -0.0021 -0.2677 0.038 Uiso calc R 1 . . H
H20B 0.4342 -0.0033 -0.1723 0.038 Uiso calc R 1 . . H
C21 0.4034(4) -0.09568(17) -0.2492(3) 0.0371(8) Uani d . 1 . . C
H21A 0.3175 -0.122 -0.2888 0.044 Uiso calc R 1 . . H
H21B 0.4542 -0.1246 -0.1914 0.044 Uiso calc R 1 . . H
C22 0.5103(4) -0.0809(2) -0.3149(3) 0.0497(10) Uani d . 1 . . C
H22A 0.5432 -0.1243 -0.3385 0.075 Uiso calc R 1 . . H
H22B 0.5966 -0.0556 -0.2755 0.075 Uiso calc R 1 . . H
H22C 0.4599 -0.053 -0.3729 0.075 Uiso calc R 1 . . H
C23 0.0899(4) 0.08302(16) -0.2067(2) 0.0283(7) Uani d . 1 . . C
H23A 0.0405 0.124 -0.1869 0.034 Uiso calc R 1 . . H
H23B 0.1748 0.0994 -0.2321 0.034 Uiso calc R 1 . . H
C24 -0.0199(4) 0.04668(17) -0.2924(2) 0.0333(8) Uani d . 1 . . C
H24A 0.0286 0.0059 -0.3137 0.04 Uiso calc R 1 . . H
H24B -0.1061 0.0305 -0.2682 0.04 Uiso calc R 1 . . H
C25 -0.0734(5) 0.0940(2) -0.3816(3) 0.0507(10) Uani d . 1 . . C
H25A -0.1147 0.1362 -0.3584 0.061 Uiso calc R 1 . . H
H25B 0.013 0.1079 -0.4075 0.061 Uiso calc R 1 . . H
C26 -0.1896(5) 0.0629(2) -0.4668(3) 0.0650(12) Uani d . 1 . . C
H26A -0.2185 0.0966 -0.5215 0.098 Uiso calc R 1 . . H
H26B -0.2769 0.0502 -0.4426 0.098 Uiso calc R 1 . . H
H26C -0.1491 0.0218 -0.4918 0.098 Uiso calc R 1 . . H
N1 -0.7591(3) 0.25035(14) -0.3214(2) 0.0336(7) Uani d . 1 . . N
H1A -0.8049 0.2856 -0.3021 0.04 Uiso calc R 1 . . H
P1 0.16139(9) 0.03072(5) -0.09511(6) 0.02533(19) Uani d . 1 . . P
Pt1 0 0 0 0.02389(8) Uani d S 1 . . Pt

loop_
_atom_site_aniso_label
_atom_site_aniso_U_11
_atom_site_aniso_U_22
_atom_site_aniso_U_33
_atom_site_aniso_U_12
_atom_site_aniso_U_13
_atom_site_aniso_U_23
C1 0.034(2) 0.074(3) 0.034(2) 0.011(2) 0.0037(17) 0.0149(19)
C2 0.033(2) 0.055(2) 0.046(2) 0.0192(18) 0.0154(18) 0.0157(18)
C3 0.0259(19) 0.0358(19) 0.0375(19) 0.0058(15) 0.0141(16) 0.0086(15)
C4 0.0228(18) 0.0307(17) 0.0322(18) 0.0022(14) 0.0117(15) 0.0055(14)
C5 0.031(2) 0.045(2) 0.038(2) 0.0060(16) 0.0135(17) 0.0011(16)
C6 0.037(2) 0.063(3) 0.035(2) 0.005(2) 0.0087(18) -0.0016(18)
C7 0.0235(18) 0.0253(17) 0.0337(18) 0.0048(14) 0.0132(15) 0.0081(14)
C8 0.033(2) 0.0269(17) 0.0342(19) 0.0013(15) 0.0181(16) 0.0000(14)
C9 0.031(2) 0.0305(18) 0.0275(17) -0.0075(15) 0.0104(15) 0.0005(14)
C10 0.0216(18) 0.0267(17) 0.0332(18) -0.0030(14) 0.0137(15) 0.0064(14)
C11 0.0224(18) 0.0226(16) 0.0310(18) 0.0005(13) 0.0144(15) 0.0023(13)
C12 0.0215(18) 0.0257(16) 0.0297(17) -0.0009(13) 0.0118(14) 0.0052(13)
C13 0.0231(19) 0.0319(18) 0.0282(17) -0.0034(15) 0.0114(15) 0.0057(14)
C14 0.0260(19) 0.0338(18) 0.0275(17) -0.0059(15) 0.0124(15) 0.0023(14)
C15 0.0191(18) 0.0376(19) 0.0351(18) -0.0028(14) 0.0078(15) 0.0057(15)
C16 0.034(2) 0.0377(19) 0.0315(19) -0.0022(16) 0.0050(16) 0.0011(15)
C17 0.040(2) 0.050(2) 0.040(2) -0.0012(18) 0.0136(18) -0.0040(17)
C18 0.112(4) 0.054(3) 0.043(2) 0.009(3) 0.036(3) -0.006(2)
C19 0.0244(19) 0.0306(19) 0.0323(18) 0.0010(14) 0.0144(15) 0.0044(14)
C20 0.0264(19) 0.0387(18) 0.0328(18) 0.0046(16) 0.0119(15) 0.0058(16)
C21 0.032(2) 0.044(2) 0.037(2) 0.0052(16) 0.0118(17) 0.0017(16)
C22 0.046(3) 0.064(3) 0.045(2) 0.012(2) 0.024(2) 0.000(2)
C23 0.0248(19) 0.0322(18) 0.0297(17) 0.0006(14) 0.0101(15) 0.0075(14)
C24 0.027(2) 0.041(2) 0.0347(19) 0.0006(15) 0.0129(16) 0.0026(15)
C25 0.050(3) 0.050(2) 0.043(2) 0.002(2) -0.005(2) 0.0085(18)
C26 0.060(3) 0.079(3) 0.046(2) -0.002(2) -0.006(2) 0.010(2)
N1 0.0332(17) 0.0329(15) 0.0386(17) 0.0138(13) 0.0162(14) 0.0040(13)
P1 0.0195(4) 0.0297(4) 0.0283(4) -0.0002(4) 0.0089(4) 0.0053(4)
Pt1 0.01673(11) 0.03025(12) 0.02588(12) 0.00045(8) 0.00753(7) 0.00580(8)

loop_
_atom_type_symbol
_atom_type_description
_atom_type_scat_dispersion_real
_atom_type_scat_dispersion_imag
_atom_type_scat_source
C C 0.0033 0.0016 'International Tables Vol C Tables 4.2.6.8 and 6.1.1.4'
H H 0 0 'International Tables Vol C Tables 4.2.6.8 and 6.1.1.4'
N N 0.0061 0.0033 'International Tables Vol C Tables 4.2.6.8 and 6.1.1.4'
P P 0.1023 0.0942 'International Tables Vol C Tables 4.2.6.8 and 6.1.1.4'
Pt Pt -1.7033 8.3905 'International Tables Vol C Tables 4.2.6.8 and 6.1.1.4'

loop_
_geom_angle_atom_site_label_1
_geom_angle_atom_site_label_2
_geom_angle_atom_site_label_3
_geom_angle_site_symmetry_1
_geom_angle_site_symmetry_3
_geom_angle
_geom_angle_publ_flag
C2 C1 C6 . . 121.9(3) no
C2 C1 H1 . . 119.1 no
C6 C1 H1 . . 119.1 no
C1 C2 C3 . . 117.7(3) no
C1 C2 H2 . . 121.2 no
C3 C2 H2 . . 121.2 no
N1 C3 C2 . . 129.7(3) no
N1 C3 C4 . . 108.5(3) yes
C2 C3 C4 . . 121.8(3) no
C5 C4 C3 . . 119.3(3) no
C5 C4 C12 . . 133.8(3) no
C3 C4 C12 . . 106.9(3) yes
C6 C5 C4 . . 118.9(3) no
C6 C5 H5 . . 120.5 no
C4 C5 H5 . . 120.5 no
C5 C6 C1 . . 120.4(3) no
C5 C6 H6 . . 119.8 no
C1 C6 H6 . . 119.8 no
N1 C7 C8 . . 129.8(3) no
N1 C7 C12 . . 108.7(3) yes
C8 C7 C12 . . 121.5(3) no
C9 C8 C7 . . 117.6(3) no
C9 C8 H8 . . 121.2 no
C7 C8 H8 . . 121.2 no
C8 C9 C10 . . 123.0(3) no
C8 C9 H9 . . 118.5 no
C10 C9 H9 . . 118.5 no
C11 C10 C9 . . 118.3(3) no
C11 C10 C13 . . 122.4(3) no
C9 C10 C13 . . 119.3(3) no
C10 C11 C12 . . 120.2(3) no
C10 C11 H11 . . 119.9 no
C12 C11 H11 . . 119.9 no
C11 C12 C7 . . 119.4(3) no
C11 C12 C4 . . 134.3(3) no
C7 C12 C4 . . 106.3(3) yes
C14 C13 C10 . . 176.7(3) yes
C13 C14 Pt1 . . 177.5(3) yes
C16 C15 P1 . . 115.4(2) no
C16 C15 H15A . . 108.4 no
P1 C15 H15A . . 108.4 no
C16 C15 H15B . . 108.4 no
P1 C15 H15B . . 108.4 no
H15A C15 H15B . . 107.5 no
C17 C16 C15 . . 115.8(3) no
C17 C16 H16A . . 108.3 no
C15 C16 H16A . . 108.3 no
C17 C16 H16B . . 108.3 no
C15 C16 H16B . . 108.3 no
H16A C16 H16B . . 107.4 no
C18 C17 C16 . . 113.2(3) no
C18 C17 H17A . . 108.9 no
C16 C17 H17A . . 108.9 no
C18 C17 H17B . . 108.9 no
C16 C17 H17B . . 108.9 no
H17A C17 H17B . . 107.8 no
C17 C18 H18A . . 109.5 no
C17 C18 H18B . . 109.5 no
H18A C18 H18B . . 109.5 no
C17 C18 H18C . . 109.5 no
H18A C18 H18C . . 109.5 no
H18B C18 H18C . . 109.5 no
C20 C19 P1 . . 116.6(2) no
C20 C19 H19A . . 108.1 no
P1 C19 H19A . . 108.1 no
C20 C19 H19B . . 108.1 no
P1 C19 H19B . . 108.1 no
H19A C19 H19B . . 107.3 no
C21 C20 C19 . . 112.8(3) no
C21 C20 H20A . . 109 no
C19 C20 H20A . . 109 no
C21 C20 H20B . . 109 no
C19 C20 H20B . . 109 no
H20A C20 H20B . . 107.8 no
C20 C21 C22 . . 112.2(3) no
C20 C21 H21A . . 109.2 no
C22 C21 H21A . . 109.2 no
C20 C21 H21B . . 109.2 no
C22 C21 H21B . . 109.2 no
H21A C21 H21B . . 107.9 no
C21 C22 H22A . . 109.5 no
C21 C22 H22B . . 109.5 no
H22A C22 H22B . . 109.5 no
C21 C22 H22C . . 109.5 no
H22A C22 H22C . . 109.5 no
H22B C22 H22C . . 109.5 no
C24 C23 P1 . . 115.1(2) no
C24 C23 H23A . . 108.5 no
P1 C23 H23A . . 108.5 no
C24 C23 H23B . . 108.5 no
P1 C23 H23B . . 108.5 no
H23A C23 H23B . . 107.5 no
C25 C24 C23 . . 111.4(3) no
C25 C24 H24A . . 109.4 no
C23 C24 H24A . . 109.4 no
C25 C24 H24B . . 109.4 no
C23 C24 H24B . . 109.4 no
H24A C24 H24B . . 108 no
C26 C25 C24 . . 114.3(3) no
C26 C25 H25A . . 108.7 no
C24 C25 H25A . . 108.7 no
C26 C25 H25B . . 108.7 no
C24 C25 H25B . . 108.7 no
H25A C25 H25B . . 107.6 no
C25 C26 H26A . . 109.5 no
C25 C26 H26B . . 109.5 no
H26A C26 H26B . . 109.5 no
C25 C26 H26C . . 109.5 no
H26A C26 H26C . . 109.5 no
H26B C26 H26C . . 109.5 no
C7 N1 C3 . . 109.5(3) yes
C7 N1 H1A . . 125.2 no
C3 N1 H1A . . 125.2 no
C23 P1 C15 . . 104.23(14) no
C23 P1 C19 . . 104.85(15) no
C15 P1 C19 . . 104.61(15) no
C23 P1 Pt1 . . 117.91(11) yes
C15 P1 Pt1 . . 112.13(11) yes
C19 P1 Pt1 . . 111.94(10) yes
C14 Pt1 C14 3 . 180.0(3) no
C14 Pt1 P1 3 . 86.70(8) no
C14 Pt1 P1 . . 93.30(8) yes
C14 Pt1 P1 3 3 93.30(8) no
C14 Pt1 P1 . 3 86.70(8) no
P1 Pt1 P1 . 3 180.00(5) no

loop_
_geom_bond_atom_site_label_1
_geom_bond_atom_site_label_2
_geom_bond_site_symmetry_2
_geom_bond_distance
_geom_bond_publ_flag
C1 C2 . 1.369(5) no
C1 C6 . 1.398(5) no
C1 H1 . 0.95 no
C2 C3 . 1.388(5) no
C2 H2 . 0.95 no
C3 N1 . 1.383(4) yes
C3 C4 . 1.408(4) yes
C4 C5 . 1.393(4) no
C4 C12 . 1.453(4) yes
C5 C6 . 1.384(5) no
C5 H5 . 0.95 no
C6 H6 . 0.95 no
C7 N1 . 1.381(4) yes
C7 C8 . 1.391(4) no
C7 C12 . 1.414(4) yes
C8 C9 . 1.376(4) no
C8 H8 . 0.95 no
C9 C10 . 1.414(4) no
C9 H9 . 0.95 no
C10 C11 . 1.393(4) no
C10 C13 . 1.447(4) yes
C11 C12 . 1.393(4) no
C11 H11 . 0.95 no
C13 C14 . 1.199(4) yes
C14 Pt1 . 2.013(3) yes
C15 C16 . 1.541(4) no
C15 P1 . 1.825(3) yes
C15 H15A . 0.99 no
C15 H15B . 0.99 no
C16 C17 . 1.516(5) no
C16 H16A . 0.99 no
C16 H16B . 0.99 no
C17 C18 . 1.514(5) no
C17 H17A . 0.99 no
C17 H17B . 0.99 no
C18 H18A . 0.98 no
C18 H18B . 0.98 no
C18 H18C . 0.98 no
C19 C20 . 1.534(4) no
C19 P1 . 1.830(3) yes
C19 H19A . 0.99 no
C19 H19B . 0.99 no
C20 C21 . 1.519(5) no
C20 H20A . 0.99 no
C20 H20B . 0.99 no
C21 C22 . 1.522(5) no
C21 H21A . 0.99 no
C21 H21B . 0.99 no
C22 H22A . 0.98 no
C22 H22B . 0.98 no
C22 H22C . 0.98 no
C23 C24 . 1.525(4) no
C23 P1 . 1.819(3) yes
C23 H23A . 0.99 no
C23 H23B . 0.99 no
C24 C25 . 1.513(4) no
C24 H24A . 0.99 no
C24 H24B . 0.99 no
C25 C26 . 1.508(5) no
C25 H25A . 0.99 no
C25 H25B . 0.99 no
C26 H26A . 0.98 no
C26 H26B . 0.98 no
C26 H26C . 0.98 no
N1 H1A . 0.88 no
P1 Pt1 . 2.2935(8) yes
Pt1 C14 3 2.013(3) no
Pt1 P1 3 2.2935(8) no

loop_
_geom_hbond_atom_site_label_D
_geom_hbond_atom_site_label_H
_geom_hbond_atom_site_label_A
_geom_hbond_site_symmetry_A
_geom_hbond_distance_DH
_geom_hbond_distance_HA
_geom_hbond_distance_DA
_geom_hbond_angle_DHA
C25 H25A N1 4_665 0.99 2.69 3.674(5) 171

loop_
_geom_torsion_atom_site_label_1
_geom_torsion_atom_site_label_2
_geom_torsion_atom_site_label_3
_geom_torsion_atom_site_label_4
_geom_torsion_site_symmetry_4
_geom_torsion
_geom_torsion_publ_flag
C6 C1 C2 C3 . 0.4(6) no
C1 C2 C3 N1 . 179.9(3) no
C1 C2 C3 C4 . 0.3(5) no
N1 C3 C4 C5 . 179.8(3) no
C2 C3 C4 C5 . -0.5(5) no
N1 C3 C4 C12 . -0.6(3) yes
C2 C3 C4 C12 . 179.0(3) no
C3 C4 C5 C6 . 0.0(5) no
C12 C4 C5 C6 . -179.4(3) no
C4 C5 C6 C1 . 0.7(5) no
C2 C1 C6 C5 . -0.9(6) no
N1 C7 C8 C9 . 179.8(3) no
C12 C7 C8 C9 . -0.8(4) no
C7 C8 C9 C10 . -0.1(5) no
C8 C9 C10 C11 . 1.0(4) no
C8 C9 C10 C13 . -178.2(3) yes
C9 C10 C11 C12 . -1.0(4) no
C13 C10 C11 C12 . 178.2(3) no
C10 C11 C12 C7 . 0.1(4) no
C10 C11 C12 C4 . 180.0(3) no
N1 C7 C12 C11 . -179.7(3) no
C8 C7 C12 C11 . 0.8(4) no
N1 C7 C12 C4 . 0.5(3) yes
C8 C7 C12 C4 . -179.0(3) no
C5 C4 C12 C11 . -0.3(6) no
C3 C4 C12 C11 . -179.7(3) no
C5 C4 C12 C7 . 179.6(3) no
C3 C4 C12 C7 . 0.1(3) yes
C11 C10 C13 C14 . -153(6) no
C9 C10 C13 C14 . 26(6) no
C10 C13 C14 Pt1 . 31(11) no
P1 C15 C16 C17 . 68.8(3) no
C15 C16 C17 C18 . 165.1(3) no
P1 C19 C20 C21 . -176.4(2) no
C19 C20 C21 C22 . -178.1(3) no
P1 C23 C24 C25 . 179.9(3) no
C23 C24 C25 C26 . -176.4(3) no
C8 C7 N1 C3 . 178.6(3) no
C12 C7 N1 C3 . -0.9(3) yes
C2 C3 N1 C7 . -178.7(3) no
C4 C3 N1 C7 . 1.0(3) yes
C24 C23 P1 C15 . 166.1(2) no
C24 C23 P1 C19 . 56.4(3) no
C24 C23 P1 Pt1 . -68.9(2) no
C16 C15 P1 C23 . 63.2(3) no
C16 C15 P1 C19 . 173.0(2) no
C16 C15 P1 Pt1 . -65.5(2) no
C20 C19 P1 C23 . 47.9(3) no
C20 C19 P1 C15 . -61.4(3) no
C20 C19 P1 Pt1 . 176.9(2) no
C13 C14 Pt1 C14 3 9E1(7) no
C13 C14 Pt1 P1 . -170(7) yes
C13 C14 Pt1 P1 3 10(7) no
C23 P1 Pt1 C14 3 174.09(15) no
C15 P1 Pt1 C14 3 -64.87(14) no
C19 P1 Pt1 C14 3 52.35(15) no
C23 P1 Pt1 C14 . -5.91(15) yes
C15 P1 Pt1 C14 . 115.13(14) yes
C19 P1 Pt1 C14 . -127.65(15) yes
C23 P1 Pt1 P1 3 9E1(3) no
C15 P1 Pt1 P1 3 -15E1(3) no
C19 P1 Pt1 P1 3 -4E1(3) no
